data_4029938
loop_
_publ_author_name
'Oba, Makoto'
'Takazaki, Hiroomi'
'Kawabe, Naomi'
'Doi, Mitsunobu'
'Demizu, Yosuke'
'Kurihara, Masaaki'
'Kawakubo, Hiromu'
'Nagano, Masanobu'
'Suemune, Hiroshi'
'Tanaka, Masakazu'

_publ_section_title
;
 Helical Peptide-foldamers having a chiral five-membered ring amino Acid
 with two azido functional groups.
;
_journal_issue 19
_journal_name_full 'The Journal of organic chemistry'
_journal_page_first 9125
_journal_page_last 9140
_journal_paper_doi 10.1021/jo501493x
_journal_volume 79
_journal_year 2014
_chemical_absolute_configuration rm
_chemical_compound_source synthesis
_chemical_formula_moiety 'C60 H99 N27 O12, C H4 O '
_chemical_formula_sum 'C61 H103 N27 O13'
_chemical_formula_weight 1422.71
_chemical_name_systematic
; 
 Boc-(Leu-Leu-(R,R)Ac5(N3))3-OMe.MeOH
;
_space_group_IT_number 4
_symmetry_cell_setting monoclinic
_symmetry_space_group_name_Hall 'P 2yb'
_symmetry_space_group_name_H-M 'P 1 21 1'
_atom_sites_solution_hydrogens geom
_atom_sites_solution_primary direct
_atom_sites_solution_secondary difmap
_audit_creation_method SHELXL-97
_cell_angle_alpha 90.00
_cell_angle_beta 93.761(2)
_cell_angle_gamma 90.00
_cell_formula_units_Z 2
_cell_length_a 10.8670(7)
_cell_length_b 23.2902(18)
_cell_length_c 15.3789(11)
_cell_measurement_reflns_used 20453
_cell_measurement_temperature 143(2)
_cell_measurement_theta_max 27.4
_cell_measurement_theta_min 3.1
_cell_volume 3883.9(5)
_computing_structure_refinement 'SHELXD (Seldrick & Gould, 1996)'
_computing_structure_solution 'SHELXS-97 (Sheldrick, 1990)'
_diffrn_ambient_temperature 143(2)
_diffrn_detector_area_resol_mean 10.00
_diffrn_measured_fraction_theta_full 0.996
_diffrn_measured_fraction_theta_max 0.996
_diffrn_measurement_device_type 'Rigaku RAPID'
_diffrn_measurement_method \w
_diffrn_radiation_monochromator graphite
_diffrn_radiation_source 'fine-focus sealed tube'
_diffrn_radiation_type MoK\a
_diffrn_radiation_wavelength 0.71070
_diffrn_reflns_av_R_equivalents 0.1694
_diffrn_reflns_av_sigmaI/netI 0.1356
_diffrn_reflns_limit_h_max 11
_diffrn_reflns_limit_h_min -11
_diffrn_reflns_limit_k_max 24
_diffrn_reflns_limit_k_min -24
_diffrn_reflns_limit_l_max 16
_diffrn_reflns_limit_l_min -15
_diffrn_reflns_number 21727
_diffrn_reflns_theta_full 22.21
_diffrn_reflns_theta_max 22.21
_diffrn_reflns_theta_min 3.15
_exptl_absorpt_coefficient_mu 0.089
_exptl_absorpt_correction_type none
_exptl_crystal_colour colorless
_exptl_crystal_density_diffrn 1.229
_exptl_crystal_density_method 'not measured'
_exptl_crystal_description block
_exptl_crystal_F_000 1540
_exptl_crystal_size_max 0.40
_exptl_crystal_size_mid 0.30
_exptl_crystal_size_min 0.20
_refine_diff_density_max 0.725
_refine_diff_density_min -0.392
_refine_diff_density_rms 0.073
_refine_ls_abs_structure_details 'Flack H D (1983), Acta Cryst. A39, 876-881'
_refine_ls_abs_structure_Flack -4(3)
_refine_ls_extinction_method none
_refine_ls_goodness_of_fit_ref 1.030
_refine_ls_hydrogen_treatment constr
_refine_ls_matrix_type full
_refine_ls_number_parameters 930
_refine_ls_number_reflns 5042
_refine_ls_number_restraints 175
_refine_ls_restrained_S_all 1.026
_refine_ls_R_factor_all 0.1254
_refine_ls_R_factor_gt 0.0890
_refine_ls_shift/su_max 0.013
_refine_ls_shift/su_mean 0.001
_refine_ls_structure_factor_coef Fsqd
_refine_ls_weighting_details 'calc w=1/[\s^2^(Fo^2^)+(0.1521P)^2^+0.4693P] where P=(Fo^2^+2Fc^2^)/3'
_refine_ls_weighting_scheme calc
_refine_ls_wR_factor_gt 0.2152
_refine_ls_wR_factor_ref 0.2434
_reflns_number_gt 3519
_reflns_number_total 5042
_reflns_threshold_expression I>2\s(I)
_cod_data_source_file jo501493x_si_004.cif
_cod_data_source_block taka9m
_cod_depositor_comments 'Adding full bibliography for 4029935--4029938.cif.'
_cod_original_sg_symbol_H-M P21
_cod_database_code 4029938

loop_
_symmetry_equiv_pos_as_xyz
'x, y, z'
'-x, y+1/2, -z'

loop_
_atom_site_label
_atom_site_type_symbol
_atom_site_fract_x
_atom_site_fract_y
_atom_site_fract_z
_atom_site_U_iso_or_equiv
_atom_site_adp_type
_atom_site_occupancy
_atom_site_symmetry_multiplicity
_atom_site_calc_flag
_atom_site_refinement_flags
_atom_site_disorder_assembly
_atom_site_disorder_group
C1 C 0.3840(11) 0.8465(5) 0.5012(8) 0.048(3) Uani 1 1 d . . .
C2 C 0.4929(13) 0.8340(6) 0.5651(8) 0.055(3) Uani 1 1 d . . .
H2A H 0.5303 0.7973 0.5502 0.083 Uiso 1 1 calc R . .
H2B H 0.4648 0.8319 0.6243 0.083 Uiso 1 1 calc R . .
H2C H 0.5542 0.8647 0.5622 0.083 Uiso 1 1 calc R . .
C3 C 0.4246(14) 0.8446(7) 0.4085(8) 0.068(4) Uani 1 1 d . . .
H3A H 0.4657 0.8080 0.3986 0.102 Uiso 1 1 calc R . .
H3B H 0.4821 0.8763 0.3997 0.102 Uiso 1 1 calc R . .
H3C H 0.3524 0.8485 0.3673 0.102 Uiso 1 1 calc R . .
C4 C 0.3203(13) 0.9022(7) 0.5184(11) 0.074(4) Uani 1 1 d . . .
H4A H 0.2946 0.9024 0.5783 0.112 Uiso 1 1 calc R . .
H4B H 0.2476 0.9063 0.4777 0.112 Uiso 1 1 calc R . .
H4C H 0.3771 0.9342 0.5105 0.112 Uiso 1 1 calc R . .
O1 O 0.2955(8) 0.7989(4) 0.5024(5) 0.054(2) Uani 1 1 d . . .
C5 C 0.2288(11) 0.7889(5) 0.5724(8) 0.048(3) Uani 1 1 d . . .
O5 O 0.2584(8) 0.8029(4) 0.6486(5) 0.061(3) Uani 1 1 d . . .
N1_1 N 0.1287(8) 0.7577(4) 0.5479(5) 0.038(2) Uani 1 1 d . . .
H1_1 H 0.1169 0.7465 0.4933 0.046 Uiso 1 1 calc R . .
C1_1 C 0.0399(9) 0.7421(5) 0.6098(7) 0.035(3) Uani 1 1 d . . .
H1A_1 H 0.0243 0.7765 0.6462 0.041 Uiso 1 1 calc R . .
C2_1 C -0.0820(10) 0.7256(6) 0.5589(7) 0.042(3) Uani 1 1 d . . .
H2A_1 H -0.0684 0.6906 0.5243 0.051 Uiso 1 1 calc R . .
H2B_1 H -0.1443 0.7164 0.6010 0.051 Uiso 1 1 calc R . .
C3_1 C -0.1324(12) 0.7729(7) 0.4981(8) 0.061(4) Uani 1 1 d . . .
H3_1 H -0.0681 0.7824 0.4567 0.073 Uiso 1 1 calc R . .
C4_1 C -0.2489(14) 0.7516(10) 0.4444(10) 0.093(6) Uani 1 1 d . . .
H4A_1 H -0.2282 0.7177 0.4106 0.139 Uiso 1 1 calc R . .
H4B_1 H -0.2796 0.7821 0.4047 0.139 Uiso 1 1 calc R . .
H4C_1 H -0.3128 0.7416 0.4839 0.139 Uiso 1 1 calc R . .
C5_1 C -0.1616(18) 0.8254(8) 0.5449(11) 0.094(6) Uani 1 1 d . . .
H5A_1 H -0.1910 0.8549 0.5030 0.141 Uiso 1 1 calc R . .
H5B_1 H -0.0875 0.8393 0.5781 0.141 Uiso 1 1 calc R . .
H5C_1 H -0.2260 0.8173 0.5849 0.141 Uiso 1 1 calc R . .
C6_1 C 0.0823(9) 0.6945(5) 0.6690(7) 0.032(2) Uani 1 1 d . . .
O6_1 O 0.0601(7) 0.6935(3) 0.7468(5) 0.045(2) Uani 1 1 d . . .
N1_2 N 0.1448(8) 0.6518(4) 0.6349(6) 0.040(2) Uani 1 1 d . . .
H1_2 H 0.1604 0.6533 0.5795 0.049 Uiso 1 1 calc R . .
C1_2 C 0.1888(10) 0.6018(5) 0.6875(6) 0.035(2) Uani 1 1 d . . .
H1A_2 H 0.1200 0.5891 0.7232 0.042 Uiso 1 1 calc R . .
C2_2 C 0.2201(12) 0.5519(5) 0.6283(7) 0.045(3) Uani 1 1 d . . .
H2A_2 H 0.2861 0.5642 0.5910 0.054 Uiso 1 1 calc R . .
H2B_2 H 0.1464 0.5424 0.5897 0.054 Uiso 1 1 calc R . .
C3_2 C 0.2630(14) 0.4972(6) 0.6790(8) 0.061(4) Uani 1 1 d . . .
H3_2 H 0.3370 0.5071 0.7182 0.073 Uiso 1 1 calc R . .
C4_2 C 0.1644(15) 0.4742(7) 0.7340(11) 0.078(5) Uani 1 1 d . . .
H4A_2 H 0.1954 0.4402 0.7658 0.117 Uiso 1 1 calc R . .
H4B_2 H 0.0915 0.4639 0.6964 0.117 Uiso 1 1 calc R . .
H4C_2 H 0.1421 0.5037 0.7756 0.117 Uiso 1 1 calc R . .
C5_2 C 0.3012(19) 0.4523(7) 0.6117(10) 0.087(5) Uani 1 1 d . . .
H5A_2 H 0.3645 0.4687 0.5766 0.130 Uiso 1 1 calc R . .
H5B_2 H 0.2291 0.4415 0.5736 0.130 Uiso 1 1 calc R . .
H5C_2 H 0.3343 0.4182 0.6423 0.130 Uiso 1 1 calc R . .
C6_2 C 0.2966(9) 0.6202(5) 0.7504(7) 0.034(3) Uani 1 1 d . . .
O6_2 O 0.3057(7) 0.6017(4) 0.8238(5) 0.0434(19) Uani 1 1 d . . .
N1_3 N 0.3798(8) 0.6566(4) 0.7201(6) 0.036(2) Uani 1 1 d . . .
H1_3 H 0.3732 0.6672 0.6651 0.043 Uiso 1 1 calc R . .
C1_3 C 0.4821(10) 0.6790(5) 0.7785(7) 0.038(3) Uani 1 1 d . . .
C2_3 C 0.5797(10) 0.6320(6) 0.8043(8) 0.049(3) Uani 1 1 d . . .
H2A_3 H 0.5889 0.6275 0.8684 0.059 Uiso 1 1 calc R . .
H2B_3 H 0.5549 0.5946 0.7780 0.059 Uiso 1 1 calc R . .
C3_3 C 0.6995(11) 0.6525(6) 0.7697(8) 0.052(3) Uani 1 1 d . A .
H3_3 H 0.7727 0.6415 0.8090 0.062 Uiso 1 1 calc R . .
N3_3 N 0.7126(12) 0.6344(5) 0.6790(8) 0.070(3) Uani 1 1 d U . .
N31_3 N 0.680(3) 0.5804(15) 0.673(2) 0.090(7) Uani 0.492(19) 1 d PU A 1
N32_3 N 0.671(4) 0.529(2) 0.657(3) 0.139(13) Uani 0.492(19) 1 d PU A 1
N31'_3 N 0.791(3) 0.5951(13) 0.6769(17) 0.079(6) Uani 0.508(19) 1 d PU A 2
N32'_3 N 0.858(4) 0.5610(19) 0.668(2) 0.129(12) Uani 0.508(19) 1 d PU A 2
C4_3 C 0.6835(10) 0.7187(6) 0.7628(7) 0.050(3) Uani 1 1 d . . .
H4_3 H 0.7413 0.7360 0.7220 0.060 Uiso 1 1 calc R A .
N4_3 N 0.6958(11) 0.7473(6) 0.8524(7) 0.076(4) Uani 1 1 d U A .
N41_3 N 0.7962(17) 0.7425(7) 0.8892(11) 0.099(4) Uani 1 1 d U . .
N42_3 N 0.8918(16) 0.7432(8) 0.9369(11) 0.110(5) Uani 1 1 d U A .
C5_3 C 0.5532(10) 0.7254(5) 0.7300(8) 0.046(3) Uani 1 1 d . A .
H5A_3 H 0.5440 0.7192 0.6662 0.055 Uiso 1 1 calc R . .
H5B_3 H 0.5224 0.7643 0.7432 0.055 Uiso 1 1 calc R . .
C6_3 C 0.4237(10) 0.7041(5) 0.8604(7) 0.035(3) Uani 1 1 d . . .
O6_3 O 0.4612(7) 0.6921(3) 0.9346(5) 0.0394(18) Uani 1 1 d . . .
N1_4 N 0.3330(8) 0.7425(4) 0.8443(5) 0.036(2) Uani 1 1 d . . .
H1_4 H 0.3078 0.7504 0.7901 0.044 Uiso 1 1 calc R . .
C1_4 C 0.2750(10) 0.7717(5) 0.9161(7) 0.034(3) Uani 1 1 d . . .
H1A_4 H 0.3430 0.7903 0.9531 0.041 Uiso 1 1 calc R . .
C2_4 C 0.1932(10) 0.8191(4) 0.8803(7) 0.038(3) Uani 1 1 d . . .
H2A_4 H 0.1443 0.8335 0.9278 0.046 Uiso 1 1 calc R . .
H2B_4 H 0.1345 0.8027 0.8350 0.046 Uiso 1 1 calc R . .
C3_4 C 0.2581(11) 0.8701(5) 0.8408(8) 0.047(3) Uani 1 1 d . . .
H3_4 H 0.3154 0.8552 0.7978 0.057 Uiso 1 1 calc R . .
C4_4 C 0.1613(12) 0.9088(6) 0.7923(10) 0.064(4) Uani 1 1 d . . .
H4A_4 H 0.1148 0.8864 0.7473 0.097 Uiso 1 1 calc R . .
H4B_4 H 0.2029 0.9408 0.7650 0.097 Uiso 1 1 calc R . .
H4C_4 H 0.1046 0.9239 0.8338 0.097 Uiso 1 1 calc R . .
C5_4 C 0.3309(15) 0.9033(7) 0.9085(10) 0.080(5) Uani 1 1 d . . .
H5A_4 H 0.3735 0.9349 0.8809 0.119 Uiso 1 1 calc R . .
H5B_4 H 0.3918 0.8780 0.9388 0.119 Uiso 1 1 calc R . .
H5C_4 H 0.2756 0.9189 0.9504 0.119 Uiso 1 1 calc R . .
C6_4 C 0.2126(10) 0.7297(4) 0.9737(7) 0.032(2) Uani 1 1 d . . .
O6_4 O 0.2239(7) 0.7354(3) 1.0525(5) 0.0437(19) Uani 1 1 d . . .
N1_5 N 0.1480(7) 0.6864(4) 0.9346(6) 0.035(2) Uani 1 1 d . . .
H1_5 H 0.1431 0.6832 0.8774 0.042 Uiso 1 1 calc R . .
C1_5 C 0.0868(9) 0.6454(5) 0.9875(6) 0.034(3) Uani 1 1 d . . .
H1A_5 H 0.0283 0.6660 1.0241 0.040 Uiso 1 1 calc R . .
C2_5 C 0.0152(10) 0.6020(5) 0.9288(7) 0.040(3) Uani 1 1 d . . .
H2A_5 H 0.0733 0.5836 0.8904 0.049 Uiso 1 1 calc R . .
H2B_5 H -0.0468 0.6230 0.8911 0.049 Uiso 1 1 calc R . .
C3_5 C -0.0514(11) 0.5544(5) 0.9778(8) 0.047(3) Uani 1 1 d . . .
H3_5 H 0.0109 0.5323 1.0151 0.056 Uiso 1 1 calc R . .
C4_5 C -0.1488(12) 0.5799(7) 1.0363(9) 0.064(4) Uani 1 1 d . . .
H4A_5 H -0.1893 0.5487 1.0663 0.097 Uiso 1 1 calc R . .
H4B_5 H -0.2105 0.6014 1.0001 0.097 Uiso 1 1 calc R . .
H4C_5 H -0.1081 0.6058 1.0795 0.097 Uiso 1 1 calc R . .
C5_5 C -0.1177(14) 0.5130(7) 0.9110(11) 0.072(4) Uani 1 1 d . . .
H5A_5 H -0.1601 0.4830 0.9421 0.109 Uiso 1 1 calc R . .
H5B_5 H -0.0568 0.4954 0.8750 0.109 Uiso 1 1 calc R . .
H5C_5 H -0.1779 0.5346 0.8737 0.109 Uiso 1 1 calc R . .
C6_5 C 0.1831(10) 0.6125(4) 1.0474(7) 0.033(3) Uani 1 1 d . . .
O6_5 O 0.1638(6) 0.6017(3) 1.1234(5) 0.0384(17) Uani 1 1 d . . .
N1_6 N 0.2845(8) 0.5957(4) 1.0121(5) 0.035(2) Uani 1 1 d . . .
H1_6 H 0.2939 0.6040 0.9571 0.042 Uiso 1 1 calc R . .
C1_6 C 0.3850(9) 0.5629(5) 1.0631(7) 0.033(3) Uani 1 1 d . . .
C2_6 C 0.3375(11) 0.5031(5) 1.0859(7) 0.036(3) Uani 1 1 d . . .
H2A_6 H 0.3850 0.4872 1.1376 0.043 Uiso 1 1 calc R . .
H2B_6 H 0.2492 0.5045 1.0979 0.043 Uiso 1 1 calc R . .
C3_6 C 0.3564(10) 0.4671(5) 1.0058(7) 0.041(3) Uani 1 1 d . . .
H3_6 H 0.4001 0.4309 1.0241 0.049 Uiso 1 1 calc R . .
N3_6 N 0.2385(10) 0.4520(5) 0.9528(7) 0.054(3) Uani 1 1 d U . .
N31_6 N 0.1681(13) 0.4245(6) 0.9934(8) 0.064(3) Uani 1 1 d U . .
N32_6 N 0.0903(13) 0.3978(7) 1.0263(9) 0.084(4) Uani 1 1 d U . .
C4_6 C 0.4384(11) 0.5019(5) 0.9472(7) 0.042(3) Uani 1 1 d . . .
H4_6 H 0.3856 0.5187 0.8979 0.050 Uiso 1 1 calc R . .
N4_6 N 0.5391(11) 0.4690(5) 0.9113(8) 0.065(3) Uani 1 1 d U . .
N41_6 N 0.5307(14) 0.4499(8) 0.8478(10) 0.099(4) Uani 1 1 d U . .
N42_6 N 0.518(2) 0.4178(11) 0.7915(15) 0.152(7) Uani 1 1 d U . .
C5_6 C 0.4879(11) 0.5499(5) 1.0053(7) 0.042(3) Uani 1 1 d . . .
H5A_6 H 0.5630 0.5375 1.0402 0.050 Uiso 1 1 calc R . .
H5B_6 H 0.5079 0.5840 0.9704 0.050 Uiso 1 1 calc R . .
C6_6 C 0.4284(9) 0.5973(5) 1.1441(7) 0.034(3) Uani 1 1 d . . .
O6_6 O 0.4595(7) 0.5728(3) 1.2129(5) 0.045(2) Uani 1 1 d . . .
N1_7 N 0.4406(7) 0.6546(4) 1.1332(5) 0.031(2) Uani 1 1 d . . .
H1_7 H 0.4225 0.6702 1.0818 0.037 Uiso 1 1 calc R . .
C1_7 C 0.4838(10) 0.6904(5) 1.2065(7) 0.037(3) Uani 1 1 d . . .
H1A_7 H 0.5579 0.6715 1.2360 0.045 Uiso 1 1 calc R . .
C2_7 C 0.5239(11) 0.7498(5) 1.1727(8) 0.045(3) Uani 1 1 d . . .
H2A_7 H 0.4523 0.7674 1.1397 0.054 Uiso 1 1 calc R . .
H2B_7 H 0.5451 0.7747 1.2237 0.054 Uiso 1 1 calc R . .
C3_7 C 0.6305(10) 0.7499(5) 1.1159(7) 0.043(3) Uani 1 1 d . . .
H3_7 H 0.6069 0.7258 1.0637 0.052 Uiso 1 1 calc R . .
C4_7 C 0.7455(12) 0.7236(7) 1.1609(9) 0.067(4) Uani 1 1 d . . .
H4A_7 H 0.7275 0.6844 1.1790 0.101 Uiso 1 1 calc R . .
H4B_7 H 0.7717 0.7466 1.2122 0.101 Uiso 1 1 calc R . .
H4C_7 H 0.8116 0.7229 1.1205 0.101 Uiso 1 1 calc R . .
C5_7 C 0.6569(14) 0.8089(7) 1.0840(11) 0.073(4) Uani 1 1 d . . .
H5A_7 H 0.7249 0.8073 1.0453 0.109 Uiso 1 1 calc R . .
H5B_7 H 0.6799 0.8338 1.1338 0.109 Uiso 1 1 calc R . .
H5C_7 H 0.5832 0.8243 1.0521 0.109 Uiso 1 1 calc R . .
C6_7 C 0.3875(10) 0.6962(5) 1.2724(7) 0.040(3) Uani 1 1 d . . .
O6_7 O 0.4144(7) 0.6959(4) 1.3510(5) 0.048(2) Uani 1 1 d . . .
N1_8 N 0.2726(7) 0.7092(4) 1.2407(5) 0.037(2) Uani 1 1 d . . .
H1_8 H 0.2561 0.7099 1.1840 0.044 Uiso 1 1 calc R . .
C1_8 C 0.1742(10) 0.7223(5) 1.2984(7) 0.037(3) Uani 1 1 d . . .
H1A_8 H 0.2087 0.7493 1.3444 0.044 Uiso 1 1 calc R . .
C2_8 C 0.0683(11) 0.7533(5) 1.2469(7) 0.044(3) Uani 1 1 d . . .
H2A_8 H 0.0495 0.7328 1.1912 0.053 Uiso 1 1 calc R . .
H2B_8 H -0.0062 0.7518 1.2805 0.053 Uiso 1 1 calc R . .
C3_8 C 0.0979(11) 0.8156(5) 1.2275(8) 0.048(3) Uani 1 1 d . . .
H3_8 H 0.1868 0.8180 1.2145 0.057 Uiso 1 1 calc R . .
C4_8 C 0.0797(13) 0.8517(6) 1.3077(10) 0.067(4) Uani 1 1 d . . .
H4A_8 H 0.1006 0.8918 1.2960 0.100 Uiso 1 1 calc R . .
H4B_8 H 0.1333 0.8373 1.3567 0.100 Uiso 1 1 calc R . .
H4C_8 H -0.0066 0.8493 1.3224 0.100 Uiso 1 1 calc R . .
C5_8 C 0.0226(13) 0.8377(6) 1.1508(8) 0.062(4) Uani 1 1 d . . .
H5A_8 H 0.0448 0.8778 1.1402 0.093 Uiso 1 1 calc R . .
H5B_8 H -0.0650 0.8355 1.1620 0.093 Uiso 1 1 calc R . .
H5C_8 H 0.0382 0.8145 1.0995 0.093 Uiso 1 1 calc R . .
C6_8 C 0.1316(10) 0.6679(5) 1.3442(6) 0.035(3) Uani 1 1 d . . .
O6_8 O 0.1090(7) 0.6710(3) 1.4220(5) 0.046(2) Uani 1 1 d . . .
N1_9 N 0.1115(8) 0.6206(4) 1.2978(6) 0.037(2) Uani 1 1 d . . .
H1_9 H 0.1144 0.6213 1.2407 0.044 Uiso 1 1 calc R . .
C1_9 C 0.0846(10) 0.5674(5) 1.3422(7) 0.037(3) Uani 1 1 d . . .
C2_9 C 0.0507(13) 0.5190(5) 1.2739(9) 0.052(3) Uani 1 1 d . . .
H2A_9 H -0.0344 0.5049 1.2796 0.063 Uiso 1 1 calc R . .
H2B_9 H 0.0581 0.5331 1.2137 0.063 Uiso 1 1 calc R . .
C3_9 C 0.1440(13) 0.4721(5) 1.2963(8) 0.055(4) Uani 1 1 d . . .
H3_9 H 0.1146 0.4475 1.3440 0.066 Uiso 1 1 calc R . .
N3_9 N 0.1703(12) 0.4363(5) 1.2213(7) 0.064(3) Uani 1 1 d U . .
N31_9 N 0.1499(12) 0.3848(6) 1.2295(8) 0.067(3) Uani 1 1 d U . .
N32_9 N 0.1314(16) 0.3369(7) 1.2268(11) 0.101(5) Uani 1 1 d U . .
C4_9 C 0.2589(12) 0.5062(5) 1.3299(7) 0.045(3) Uani 1 1 d . . .
H4_9 H 0.2918 0.5288 1.2812 0.053 Uiso 1 1 calc R . .
N4_9 N 0.3577(12) 0.4703(5) 1.3721(7) 0.068(3) Uani 1 1 d U . .
N41_9 N 0.4375(15) 0.4574(7) 1.3267(9) 0.088(4) Uani 1 1 d U . .
N42_9 N 0.5237(19) 0.4450(9) 1.2904(13) 0.134(6) Uani 1 1 d U . .
C5_9 C 0.2037(11) 0.5465(5) 1.3951(8) 0.046(3) Uani 1 1 d . . .
H5A_9 H 0.2598 0.5789 1.4107 0.055 Uiso 1 1 calc R . .
H5B_9 H 0.1838 0.5260 1.4488 0.055 Uiso 1 1 calc R . .
C6_9 C -0.0233(13) 0.5730(6) 1.3961(9) 0.055(3) Uani 1 1 d . . .
O6_9 O -0.0301(9) 0.5477(4) 1.4671(6) 0.064(3) Uani 1 1 d . . .
O7_9 O -0.1183(8) 0.6014(4) 1.3594(6) 0.068(3) Uani 1 1 d . . .
C7_9 C -0.2387(18) 0.5939(14) 1.3966(15) 0.141(10) Uani 1 1 d . . .
H7A_9 H -0.3005 0.6176 1.3643 0.211 Uiso 1 1 calc R . .
H7B_9 H -0.2324 0.6056 1.4579 0.211 Uiso 1 1 calc R . .
H7C_9 H -0.2633 0.5534 1.3922 0.211 Uiso 1 1 calc R . .
O1_10 O 0.3962(8) 0.6657(4) 1.5315(5) 0.062(3) Uani 1 1 d . . .
H1_10 H 0.3541 0.6750 1.4859 0.093 Uiso 1 1 calc R . .
C1_10 C 0.489(2) 0.6224(12) 1.5103(15) 0.132(9) Uani 1 1 d . . .
H1A_10 H 0.5176 0.6019 1.5635 0.199 Uiso 1 1 calc R . .
H1B_10 H 0.5589 0.6415 1.4855 0.199 Uiso 1 1 calc R . .
H1C_10 H 0.4517 0.5951 1.4679 0.199 Uiso 1 1 calc R . .

loop_
_atom_site_aniso_label
_atom_site_aniso_U_11
_atom_site_aniso_U_22
_atom_site_aniso_U_33
_atom_site_aniso_U_23
_atom_site_aniso_U_13
_atom_site_aniso_U_12
C1 0.049(7) 0.044(7) 0.053(8) -0.002(6) 0.007(6) -0.012(6)
C2 0.069(8) 0.044(7) 0.052(8) 0.002(6) -0.003(7) 0.000(6)
C3 0.075(9) 0.080(10) 0.049(8) 0.027(8) 0.004(7) -0.027(8)
C4 0.050(8) 0.071(10) 0.102(12) -0.001(9) 0.012(8) -0.000(8)
O1 0.068(5) 0.059(6) 0.037(5) -0.008(4) 0.015(4) -0.026(5)
C5 0.047(7) 0.049(8) 0.050(8) -0.012(6) 0.017(6) -0.010(6)
O5 0.068(6) 0.082(7) 0.034(5) -0.018(5) 0.001(4) -0.017(5)
N1_1 0.045(5) 0.050(6) 0.021(4) -0.001(4) 0.010(4) -0.004(5)
C1_1 0.034(5) 0.035(6) 0.036(6) -0.002(5) 0.008(5) -0.000(5)
C2_1 0.034(6) 0.066(8) 0.027(6) -0.007(6) 0.005(5) 0.005(6)
C3_1 0.051(7) 0.097(12) 0.035(7) 0.020(8) 0.003(6) 0.023(7)
C4_1 0.071(10) 0.149(17) 0.057(9) -0.019(10) -0.009(8) 0.047(11)
C5_1 0.112(14) 0.083(12) 0.083(12) 0.008(10) -0.023(10) 0.036(11)
C6_1 0.029(5) 0.040(7) 0.027(6) -0.002(5) 0.005(4) 0.006(5)
O6_1 0.058(5) 0.053(5) 0.024(4) -0.004(4) 0.001(4) 0.007(4)
N1_2 0.048(5) 0.052(6) 0.022(5) 0.006(5) 0.004(4) 0.003(5)
C1_2 0.048(6) 0.032(6) 0.026(5) 0.005(5) 0.008(5) -0.003(5)
C2_2 0.070(8) 0.039(7) 0.027(6) 0.010(6) 0.008(5) 0.019(6)
C3_2 0.098(11) 0.043(7) 0.040(7) -0.018(7) -0.006(7) 0.021(8)
C4_2 0.086(11) 0.068(10) 0.081(11) 0.024(9) 0.012(9) -0.000(8)
C5_2 0.161(17) 0.051(9) 0.050(9) 0.000(8) 0.022(10) 0.036(10)
C6_2 0.038(6) 0.041(6) 0.022(6) 0.002(5) -0.006(5) 0.007(5)
O6_2 0.053(5) 0.047(5) 0.029(4) -0.002(4) -0.005(3) 0.001(4)
N1_3 0.042(5) 0.043(6) 0.023(5) -0.001(4) 0.006(4) 0.003(4)
C1_3 0.041(6) 0.029(6) 0.042(7) 0.010(5) 0.001(5) 0.004(5)
C2_3 0.049(7) 0.057(8) 0.043(7) 0.014(6) 0.011(6) 0.013(6)
C3_3 0.051(7) 0.070(9) 0.034(7) -0.001(6) 0.011(6) 0.014(7)
N3_3 0.102(8) 0.052(7) 0.058(6) -0.000(6) 0.030(6) 0.026(6)
N31_3 0.110(12) 0.082(11) 0.081(11) -0.003(11) 0.027(11) 0.004(11)
N32_3 0.16(2) 0.13(2) 0.13(2) -0.012(16) 0.028(16) -0.002(16)
N31'_3 0.093(12) 0.076(11) 0.069(10) -0.006(10) 0.016(10) 0.017(10)
N32'_3 0.149(19) 0.133(19) 0.105(17) -0.011(16) 0.013(15) 0.016(16)
C4_3 0.034(6) 0.082(10) 0.034(6) -0.008(7) 0.010(5) -0.007(6)
N4_3 0.057(7) 0.127(10) 0.044(6) 0.033(7) -0.006(5) -0.036(8)
N41_3 0.110(10) 0.097(9) 0.091(9) 0.007(8) 0.020(8) 0.001(9)
N42_3 0.108(10) 0.103(10) 0.117(11) -0.001(9) -0.013(9) 0.005(9)
C5_3 0.053(7) 0.045(7) 0.041(6) 0.011(6) 0.017(6) 0.009(6)
C6_3 0.039(6) 0.036(6) 0.032(7) 0.002(5) 0.008(5) -0.003(5)
O6_3 0.046(4) 0.044(5) 0.028(4) 0.007(4) -0.001(3) -0.004(4)
N1_4 0.044(5) 0.043(6) 0.023(4) 0.003(4) 0.008(4) 0.005(5)
C1_4 0.043(6) 0.032(6) 0.027(6) 0.008(5) -0.001(5) -0.005(5)
C2_4 0.054(7) 0.026(6) 0.036(6) -0.002(5) 0.010(5) 0.006(5)
C3_4 0.056(7) 0.030(6) 0.056(8) 0.025(6) 0.011(6) 0.002(6)
C4_4 0.061(8) 0.047(8) 0.085(10) 0.031(8) 0.005(7) 0.018(7)
C5_4 0.095(11) 0.065(10) 0.077(11) 0.001(9) -0.011(9) -0.017(9)
C6_4 0.040(6) 0.030(6) 0.025(6) -0.001(5) -0.002(5) 0.005(5)
O6_4 0.060(5) 0.042(5) 0.030(5) -0.008(4) 0.006(4) -0.002(4)
N1_5 0.036(5) 0.037(5) 0.031(5) 0.010(4) 0.000(4) -0.005(4)
C1_5 0.036(6) 0.042(6) 0.022(6) 0.002(5) -0.002(4) 0.002(5)
C2_5 0.041(6) 0.043(6) 0.037(6) 0.005(6) 0.000(5) -0.017(6)
C3_5 0.045(7) 0.046(7) 0.048(7) -0.003(6) -0.007(5) -0.002(6)
C4_5 0.052(8) 0.075(10) 0.067(9) 0.020(8) 0.015(7) -0.010(7)
C5_5 0.061(9) 0.063(9) 0.091(12) -0.004(8) -0.006(8) -0.034(7)
C6_5 0.045(6) 0.029(6) 0.025(6) -0.008(5) 0.004(5) -0.012(5)
O6_5 0.042(4) 0.045(4) 0.028(4) -0.001(4) 0.006(3) -0.004(4)
N1_6 0.050(5) 0.041(5) 0.015(4) 0.007(4) 0.005(4) 0.005(5)
C1_6 0.026(5) 0.036(6) 0.037(6) 0.019(5) 0.006(5) 0.001(5)
C2_6 0.053(7) 0.026(6) 0.029(6) -0.005(5) 0.013(5) 0.010(5)
C3_6 0.046(7) 0.037(6) 0.038(6) -0.007(6) -0.008(5) 0.002(5)
N3_6 0.053(6) 0.066(7) 0.043(6) -0.001(6) 0.008(5) -0.006(6)
N31_6 0.067(7) 0.079(8) 0.043(6) -0.026(6) -0.006(6) 0.000(6)
N32_6 0.080(8) 0.102(10) 0.069(8) -0.016(8) -0.010(7) -0.015(8)
C4_6 0.051(7) 0.044(7) 0.032(6) 0.003(6) 0.016(5) 0.021(6)
N4_6 0.079(7) 0.070(7) 0.046(7) -0.016(6) 0.003(6) 0.036(6)
N41_6 0.102(8) 0.123(10) 0.069(8) -0.051(8) -0.002(7) 0.057(8)
N42_6 0.159(13) 0.170(15) 0.127(13) -0.026(13) 0.011(11) 0.043(13)
C5_6 0.050(7) 0.048(7) 0.029(6) 0.005(6) 0.015(5) 0.002(6)
C6_6 0.029(5) 0.036(7) 0.039(7) -0.009(6) 0.013(5) 0.006(5)
O6_6 0.056(5) 0.043(4) 0.035(5) 0.017(4) -0.007(4) -0.006(4)
N1_7 0.040(5) 0.030(5) 0.023(5) 0.000(4) 0.006(4) -0.005(4)
C1_7 0.044(6) 0.038(6) 0.029(6) 0.012(5) 0.001(5) -0.007(5)
C2_7 0.051(7) 0.039(7) 0.045(7) 0.004(6) 0.003(5) -0.010(6)
C3_7 0.039(6) 0.051(7) 0.040(6) 0.005(6) 0.006(5) -0.006(6)
C4_7 0.064(8) 0.078(10) 0.062(9) 0.010(8) 0.025(7) -0.002(8)
C5_7 0.069(9) 0.068(10) 0.083(11) 0.020(9) 0.025(8) -0.021(8)
C6_7 0.049(7) 0.032(6) 0.037(7) 0.004(5) -0.002(5) -0.006(5)
O6_7 0.052(5) 0.061(5) 0.029(5) 0.001(4) -0.001(4) 0.000(4)
N1_8 0.032(5) 0.051(6) 0.026(5) 0.002(4) -0.001(4) -0.002(4)
C1_8 0.050(6) 0.039(6) 0.022(5) -0.004(5) 0.004(5) -0.003(5)
C2_8 0.058(7) 0.045(7) 0.030(6) -0.009(6) 0.006(5) 0.008(6)
C3_8 0.046(7) 0.043(7) 0.053(7) 0.010(6) -0.003(6) -0.006(6)
C4_8 0.069(9) 0.051(8) 0.077(10) -0.009(8) -0.020(8) 0.003(7)
C5_8 0.077(9) 0.060(9) 0.048(8) 0.009(7) -0.003(7) 0.009(7)
C6_8 0.051(7) 0.044(7) 0.011(6) -0.002(5) 0.011(5) -0.003(5)
O6_8 0.063(5) 0.031(4) 0.047(5) -0.008(4) 0.019(4) -0.008(4)
N1_9 0.044(5) 0.037(5) 0.030(5) -0.005(5) 0.008(4) -0.013(4)
C1_9 0.045(6) 0.035(6) 0.031(6) -0.004(5) 0.008(5) -0.006(5)
C2_9 0.064(8) 0.043(7) 0.049(8) -0.010(6) 0.002(6) -0.011(6)
C3_9 0.089(10) 0.043(7) 0.035(7) -0.009(6) 0.032(7) 0.001(7)
N3_9 0.109(9) 0.038(6) 0.048(6) -0.010(5) 0.030(6) -0.011(6)
N31_9 0.098(8) 0.052(7) 0.052(7) -0.007(6) 0.014(6) 0.005(6)
N32_9 0.135(11) 0.064(9) 0.104(10) 0.002(8) 0.006(9) -0.002(8)
C4_9 0.074(9) 0.035(6) 0.024(6) -0.000(5) 0.005(6) 0.002(6)
N4_9 0.090(8) 0.078(8) 0.038(6) 0.006(6) 0.027(6) 0.027(7)
N41_9 0.106(9) 0.108(9) 0.054(7) 0.035(7) 0.031(7) 0.041(8)
N42_9 0.132(11) 0.163(14) 0.113(11) 0.057(11) 0.050(10) 0.064(11)
C5_9 0.062(8) 0.041(7) 0.035(6) -0.013(6) 0.005(6) -0.012(6)
C6_9 0.062(9) 0.052(8) 0.050(8) -0.009(7) 0.002(7) -0.016(7)
O6_9 0.072(6) 0.080(7) 0.041(5) 0.020(5) 0.008(4) -0.020(5)
O7_9 0.053(5) 0.073(6) 0.078(6) 0.027(6) 0.015(5) -0.003(5)
C7_9 0.087(14) 0.22(3) 0.121(18) 0.02(2) 0.037(13) -0.013(17)
O1_10 0.064(5) 0.084(7) 0.038(5) 0.023(5) 0.011(4) 0.025(5)
C1_10 0.116(16) 0.19(3) 0.093(14) 0.009(16) 0.005(12) -0.033(18)

loop_
_atom_type_symbol
_atom_type_description
_atom_type_scat_dispersion_real
_atom_type_scat_dispersion_imag
_atom_type_scat_source
C C 0.0033 0.0016 'International Tables Vol C Tables 4.2.6.8 and 6.1.1.4'
H H 0.0000 0.0000 'International Tables Vol C Tables 4.2.6.8 and 6.1.1.4'
N N 0.0061 0.0033 'International Tables Vol C Tables 4.2.6.8 and 6.1.1.4'
O O 0.0106 0.0060 'International Tables Vol C Tables 4.2.6.8 and 6.1.1.4'

loop_
_geom_angle_atom_site_label_1
_geom_angle_atom_site_label_2
_geom_angle_atom_site_label_3
_geom_angle
O1 C1 C4 109.9(10)
O1 C1 C2 109.3(10)
C4 C1 C2 113.6(11)
O1 C1 C3 102.7(10)
C4 C1 C3 110.9(12)
C2 C1 C3 109.9(11)
C1 C2 H2A 109.5
C1 C2 H2B 109.5
H2A C2 H2B 109.5
C1 C2 H2C 109.5
H2A C2 H2C 109.5
H2B C2 H2C 109.5
C1 C3 H3A 109.5
C1 C3 H3B 109.5
H3A C3 H3B 109.5
C1 C3 H3C 109.5
H3A C3 H3C 109.5
H3B C3 H3C 109.5
C1 C4 H4A 109.5
C1 C4 H4B 109.5
H4A C4 H4B 109.5
C1 C4 H4C 109.5
H4A C4 H4C 109.5
H4B C4 H4C 109.5
C5 O1 C1 121.6(9)
O5 C5 N1_1 124.3(11)
O5 C5 O1 125.9(11)
N1_1 C5 O1 109.6(10)
C5 N1_1 C1_1 121.0(9)
C5 N1_1 H1_1 119.5
C1_1 N1_1 H1_1 119.5
N1_1 C1_1 C6_1 113.4(8)
N1_1 C1_1 C2_1 108.5(8)
C6_1 C1_1 C2_1 110.3(9)
N1_1 C1_1 H1A_1 108.2
C6_1 C1_1 H1A_1 108.2
C2_1 C1_1 H1A_1 108.2
C3_1 C2_1 C1_1 113.2(10)
C3_1 C2_1 H2A_1 108.9
C1_1 C2_1 H2A_1 108.9
C3_1 C2_1 H2B_1 108.9
C1_1 C2_1 H2B_1 108.9
H2A_1 C2_1 H2B_1 107.7
C5_1 C3_1 C2_1 112.5(11)
C5_1 C3_1 C4_1 109.5(13)
C2_1 C3_1 C4_1 110.2(13)
C5_1 C3_1 H3_1 108.2
C2_1 C3_1 H3_1 108.2
C4_1 C3_1 H3_1 108.2
C3_1 C4_1 H4A_1 109.5
C3_1 C4_1 H4B_1 109.5
H4A_1 C4_1 H4B_1 109.5
C3_1 C4_1 H4C_1 109.5
H4A_1 C4_1 H4C_1 109.5
H4B_1 C4_1 H4C_1 109.5
C3_1 C5_1 H5A_1 109.5
C3_1 C5_1 H5B_1 109.5
H5A_1 C5_1 H5B_1 109.5
C3_1 C5_1 H5C_1 109.5
H5A_1 C5_1 H5C_1 109.5
H5B_1 C5_1 H5C_1 109.5
O6_1 C6_1 N1_2 120.2(9)
O6_1 C6_1 C1_1 122.4(9)
N1_2 C6_1 C1_1 117.5(9)
C6_1 N1_2 C1_2 121.9(9)
C6_1 N1_2 H1_2 119.1
C1_2 N1_2 H1_2 119.1
N1_2 C1_2 C2_2 110.4(8)
N1_2 C1_2 C6_2 109.4(9)
C2_2 C1_2 C6_2 113.4(9)
N1_2 C1_2 H1A_2 107.8
C2_2 C1_2 H1A_2 107.8
C6_2 C1_2 H1A_2 107.8
C1_2 C2_2 C3_2 113.4(9)
C1_2 C2_2 H2A_2 108.9
C3_2 C2_2 H2A_2 108.9
C1_2 C2_2 H2B_2 108.9
C3_2 C2_2 H2B_2 108.9
H2A_2 C2_2 H2B_2 107.7
C4_2 C3_2 C5_2 111.6(13)
C4_2 C3_2 C2_2 111.9(12)
C5_2 C3_2 C2_2 107.7(11)
C4_2 C3_2 H3_2 108.5
C5_2 C3_2 H3_2 108.5
C2_2 C3_2 H3_2 108.5
C3_2 C4_2 H4A_2 109.5
C3_2 C4_2 H4B_2 109.5
H4A_2 C4_2 H4B_2 109.5
C3_2 C4_2 H4C_2 109.5
H4A_2 C4_2 H4C_2 109.5
H4B_2 C4_2 H4C_2 109.5
C3_2 C5_2 H5A_2 109.5
C3_2 C5_2 H5B_2 109.5
H5A_2 C5_2 H5B_2 109.5
C3_2 C5_2 H5C_2 109.5
H5A_2 C5_2 H5C_2 109.5
H5B_2 C5_2 H5C_2 109.5
O6_2 C6_2 N1_3 122.2(9)
O6_2 C6_2 C1_2 120.2(10)
N1_3 C6_2 C1_2 117.6(9)
C6_2 N1_3 C1_3 120.5(8)
C6_2 N1_3 H1_3 119.7
C1_3 N1_3 H1_3 119.7
N1_3 C1_3 C5_3 109.4(9)
N1_3 C1_3 C2_3 112.4(9)
C5_3 C1_3 C2_3 105.1(9)
N1_3 C1_3 C6_3 107.1(8)
C5_3 C1_3 C6_3 111.6(9)
C2_3 C1_3 C6_3 111.4(9)
C3_3 C2_3 C1_3 106.1(10)
C3_3 C2_3 H2A_3 110.5
C1_3 C2_3 H2A_3 110.5
C3_3 C2_3 H2B_3 110.5
C1_3 C2_3 H2B_3 110.5
H2A_3 C2_3 H2B_3 108.7
N3_3 C3_3 C2_3 112.4(11)
N3_3 C3_3 C4_3 103.7(10)
C2_3 C3_3 C4_3 104.0(10)
N3_3 C3_3 H3_3 112.1
C2_3 C3_3 H3_3 112.1
C4_3 C3_3 H3_3 112.1
N31'_3 N3_3 N31_3 58.7(18)
N31'_3 N3_3 C3_3 110.0(16)
N31_3 N3_3 C3_3 107.4(17)
N32_3 N31_3 N3_3 166(4)
N32'_3 N31'_3 N3_3 174(4)
C5_3 C4_3 N4_3 106.6(10)
C5_3 C4_3 C3_3 103.1(10)
N4_3 C4_3 C3_3 111.6(10)
C5_3 C4_3 H4_3 111.7
N4_3 C4_3 H4_3 111.7
C3_3 C4_3 H4_3 111.7
N41_3 N4_3 C4_3 114.0(14)
N4_3 N41_3 N42_3 170(2)
C4_3 C5_3 C1_3 105.0(9)
C4_3 C5_3 H5A_3 110.7
C1_3 C5_3 H5A_3 110.7
C4_3 C5_3 H5B_3 110.7
C1_3 C5_3 H5B_3 110.7
H5A_3 C5_3 H5B_3 108.8
O6_3 C6_3 N1_4 121.5(10)
O6_3 C6_3 C1_3 122.7(10)
N1_4 C6_3 C1_3 115.7(9)
C6_3 N1_4 C1_4 121.0(9)
C6_3 N1_4 H1_4 119.5
C1_4 N1_4 H1_4 119.5
N1_4 C1_4 C2_4 109.7(8)
N1_4 C1_4 C6_4 111.8(9)
C2_4 C1_4 C6_4 114.5(9)
N1_4 C1_4 H1A_4 106.8
C2_4 C1_4 H1A_4 106.8
C6_4 C1_4 H1A_4 106.8
C1_4 C2_4 C3_4 116.1(10)
C1_4 C2_4 H2A_4 108.3
C3_4 C2_4 H2A_4 108.3
C1_4 C2_4 H2B_4 108.3
C3_4 C2_4 H2B_4 108.3
H2A_4 C2_4 H2B_4 107.4
C5_4 C3_4 C2_4 111.4(11)
C5_4 C3_4 C4_4 110.5(12)
C2_4 C3_4 C4_4 109.2(10)
C5_4 C3_4 H3_4 108.5
C2_4 C3_4 H3_4 108.5
C4_4 C3_4 H3_4 108.5
C3_4 C4_4 H4A_4 109.5
C3_4 C4_4 H4B_4 109.5
H4A_4 C4_4 H4B_4 109.5
C3_4 C4_4 H4C_4 109.5
H4A_4 C4_4 H4C_4 109.5
H4B_4 C4_4 H4C_4 109.5
C3_4 C5_4 H5A_4 109.5
C3_4 C5_4 H5B_4 109.5
H5A_4 C5_4 H5B_4 109.5
C3_4 C5_4 H5C_4 109.5
H5A_4 C5_4 H5C_4 109.5
H5B_4 C5_4 H5C_4 109.5
O6_4 C6_4 N1_5 122.8(10)
O6_4 C6_4 C1_4 119.6(10)
N1_5 C6_4 C1_4 117.6(9)
C6_4 N1_5 C1_5 119.2(8)
C6_4 N1_5 H1_5 120.4
C1_5 N1_5 H1_5 120.4
N1_5 C1_5 C2_5 109.8(8)
N1_5 C1_5 C6_5 110.1(8)
C2_5 C1_5 C6_5 108.7(9)
N1_5 C1_5 H1A_5 109.4
C2_5 C1_5 H1A_5 109.4
C6_5 C1_5 H1A_5 109.4
C1_5 C2_5 C3_5 114.9(9)
C1_5 C2_5 H2A_5 108.5
C3_5 C2_5 H2A_5 108.5
C1_5 C2_5 H2B_5 108.5
C3_5 C2_5 H2B_5 108.5
H2A_5 C2_5 H2B_5 107.5
C2_5 C3_5 C5_5 109.5(10)
C2_5 C3_5 C4_5 111.5(10)
C5_5 C3_5 C4_5 108.5(11)
C2_5 C3_5 H3_5 109.1
C5_5 C3_5 H3_5 109.1
C4_5 C3_5 H3_5 109.1
C3_5 C4_5 H4A_5 109.5
C3_5 C4_5 H4B_5 109.5
H4A_5 C4_5 H4B_5 109.5
C3_5 C4_5 H4C_5 109.5
H4A_5 C4_5 H4C_5 109.5
H4B_5 C4_5 H4C_5 109.5
C3_5 C5_5 H5A_5 109.5
C3_5 C5_5 H5B_5 109.5
H5A_5 C5_5 H5B_5 109.5
C3_5 C5_5 H5C_5 109.5
H5A_5 C5_5 H5C_5 109.5
H5B_5 C5_5 H5C_5 109.5
O6_5 C6_5 N1_6 122.1(10)
O6_5 C6_5 C1_5 121.1(10)
N1_6 C6_5 C1_5 116.8(9)
C6_5 N1_6 C1_6 122.1(8)
C6_5 N1_6 H1_6 119.0
C1_6 N1_6 H1_6 119.0
C5_6 C1_6 N1_6 109.6(8)
C5_6 C1_6 C6_6 112.7(8)
N1_6 C1_6 C6_6 109.3(9)
C5_6 C1_6 C2_6 103.1(9)
N1_6 C1_6 C2_6 109.6(8)
C6_6 C1_6 C2_6 112.4(9)
C3_6 C2_6 C1_6 104.5(9)
C3_6 C2_6 H2A_6 110.9
C1_6 C2_6 H2A_6 110.9
C3_6 C2_6 H2B_6 110.9
C1_6 C2_6 H2B_6 110.9
H2A_6 C2_6 H2B_6 108.9
C2_6 C3_6 N3_6 114.3(10)
C2_6 C3_6 C4_6 107.5(9)
N3_6 C3_6 C4_6 107.9(9)
C2_6 C3_6 H3_6 109.0
N3_6 C3_6 H3_6 109.0
C4_6 C3_6 H3_6 109.0
N31_6 N3_6 C3_6 112.8(10)
N32_6 N31_6 N3_6 173.3(13)
N4_6 C4_6 C5_6 111.3(10)
N4_6 C4_6 C3_6 114.7(10)
C5_6 C4_6 C3_6 103.9(9)
N4_6 C4_6 H4_6 108.9
C5_6 C4_6 H4_6 108.9
C3_6 C4_6 H4_6 108.9
N41_6 N4_6 C4_6 122.4(13)
N4_6 N41_6 N42_6 164(2)
C1_6 C5_6 C4_6 104.5(9)
C1_6 C5_6 H5A_6 110.9
C4_6 C5_6 H5A_6 110.9
C1_6 C5_6 H5B_6 110.9
C4_6 C5_6 H5B_6 110.9
H5A_6 C5_6 H5B_6 108.9
O6_6 C6_6 N1_7 122.7(10)
O6_6 C6_6 C1_6 120.7(10)
N1_7 C6_6 C1_6 116.4(10)
C6_6 N1_7 C1_7 119.9(9)
C6_6 N1_7 H1_7 120.0
C1_7 N1_7 H1_7 120.0
N1_7 C1_7 C6_7 111.7(9)
N1_7 C1_7 C2_7 109.5(8)
C6_7 C1_7 C2_7 111.5(10)
N1_7 C1_7 H1A_7 108.0
C6_7 C1_7 H1A_7 108.0
C2_7 C1_7 H1A_7 108.0
C3_7 C2_7 C1_7 116.3(10)
C3_7 C2_7 H2A_7 108.2
C1_7 C2_7 H2A_7 108.2
C3_7 C2_7 H2B_7 108.2
C1_7 C2_7 H2B_7 108.2
H2A_7 C2_7 H2B_7 107.4
C5_7 C3_7 C2_7 111.5(11)
C5_7 C3_7 C4_7 110.6(11)
C2_7 C3_7 C4_7 112.3(10)
C5_7 C3_7 H3_7 107.4
C2_7 C3_7 H3_7 107.4
C4_7 C3_7 H3_7 107.4
C3_7 C4_7 H4A_7 109.5
C3_7 C4_7 H4B_7 109.5
H4A_7 C4_7 H4B_7 109.5
C3_7 C4_7 H4C_7 109.5
H4A_7 C4_7 H4C_7 109.5
H4B_7 C4_7 H4C_7 109.5
C3_7 C5_7 H5A_7 109.5
C3_7 C5_7 H5B_7 109.5
H5A_7 C5_7 H5B_7 109.5
C3_7 C5_7 H5C_7 109.5
H5A_7 C5_7 H5C_7 109.5
H5B_7 C5_7 H5C_7 109.5
O6_7 C6_7 N1_8 120.9(11)
O6_7 C6_7 C1_7 122.1(10)
N1_8 C6_7 C1_7 116.5(9)
C6_7 N1_8 C1_8 121.7(9)
C6_7 N1_8 H1_8 119.2
C1_8 N1_8 H1_8 119.2
N1_8 C1_8 C2_8 109.7(8)
N1_8 C1_8 C6_8 111.1(9)
C2_8 C1_8 C6_8 112.7(9)
N1_8 C1_8 H1A_8 107.7
C2_8 C1_8 H1A_8 107.7
C6_8 C1_8 H1A_8 107.7
C3_8 C2_8 C1_8 112.9(10)
C3_8 C2_8 H2A_8 109.0
C1_8 C2_8 H2A_8 109.0
C3_8 C2_8 H2B_8 109.0
C1_8 C2_8 H2B_8 109.0
H2A_8 C2_8 H2B_8 107.8
C5_8 C3_8 C4_8 111.1(11)
C5_8 C3_8 C2_8 112.0(10)
C4_8 C3_8 C2_8 109.2(11)
C5_8 C3_8 H3_8 108.1
C4_8 C3_8 H3_8 108.1
C2_8 C3_8 H3_8 108.1
C3_8 C4_8 H4A_8 109.5
C3_8 C4_8 H4B_8 109.5
H4A_8 C4_8 H4B_8 109.5
C3_8 C4_8 H4C_8 109.5
H4A_8 C4_8 H4C_8 109.5
H4B_8 C4_8 H4C_8 109.5
C3_8 C5_8 H5A_8 109.5
C3_8 C5_8 H5B_8 109.5
H5A_8 C5_8 H5B_8 109.5
C3_8 C5_8 H5C_8 109.5
H5A_8 C5_8 H5C_8 109.5
H5B_8 C5_8 H5C_8 109.5
O6_8 C6_8 N1_9 122.2(10)
O6_8 C6_8 C1_8 118.7(9)
N1_9 C6_8 C1_8 118.9(9)
C6_8 N1_9 C1_9 119.2(8)
C6_8 N1_9 H1_9 120.4
C1_9 N1_9 H1_9 120.4
N1_9 C1_9 C6_9 112.2(10)
N1_9 C1_9 C5_9 109.0(9)
C6_9 C1_9 C5_9 113.2(10)
N1_9 C1_9 C2_9 110.1(9)
C6_9 C1_9 C2_9 106.1(9)
C5_9 C1_9 C2_9 106.0(9)
C3_9 C2_9 C1_9 104.0(10)
C3_9 C2_9 H2A_9 111.0
C1_9 C2_9 H2A_9 111.0
C3_9 C2_9 H2B_9 111.0
C1_9 C2_9 H2B_9 111.0
H2A_9 C2_9 H2B_9 109.0
N3_9 C3_9 C2_9 113.2(11)
N3_9 C3_9 C4_9 111.2(11)
C2_9 C3_9 C4_9 102.8(10)
N3_9 C3_9 H3_9 109.8
C2_9 C3_9 H3_9 109.8
C4_9 C3_9 H3_9 109.8
N31_9 N3_9 C3_9 115.4(11)
N32_9 N31_9 N3_9 172.0(16)
N4_9 C4_9 C5_9 111.5(9)
N4_9 C4_9 C3_9 114.0(11)
C5_9 C4_9 C3_9 101.1(10)
N4_9 C4_9 H4_9 110.0
C5_9 C4_9 H4_9 110.0
C3_9 C4_9 H4_9 110.0
N41_9 N4_9 C4_9 115.0(11)
N42_9 N41_9 N4_9 172.7(19)
C4_9 C5_9 C1_9 101.4(9)
C4_9 C5_9 H5A_9 111.5
C1_9 C5_9 H5A_9 111.5
C4_9 C5_9 H5B_9 111.5
C1_9 C5_9 H5B_9 111.5
H5A_9 C5_9 H5B_9 109.3
O6_9 C6_9 O7_9 121.4(13)
O6_9 C6_9 C1_9 122.8(13)
O7_9 C6_9 C1_9 115.4(11)
C6_9 O7_9 C7_9 117.6(14)
O7_9 C7_9 H7A_9 109.5
O7_9 C7_9 H7B_9 109.5
H7A_9 C7_9 H7B_9 109.5
O7_9 C7_9 H7C_9 109.5
H7A_9 C7_9 H7C_9 109.5
H7B_9 C7_9 H7C_9 109.5
C1_10 O1_10 H1_10 109.5
O1_10 C1_10 H1A_10 109.5
O1_10 C1_10 H1B_10 109.5
H1A_10 C1_10 H1B_10 109.5
O1_10 C1_10 H1C_10 109.5
H1A_10 C1_10 H1C_10 109.5
H1B_10 C1_10 H1C_10 109.5

loop_
_geom_bond_atom_site_label_1
_geom_bond_atom_site_label_2
_geom_bond_distance
C1 O1 1.469(14)
C1 C4 1.50(2)
C1 C2 1.517(17)
C1 C3 1.521(18)
C2 H2A 0.9800
C2 H2B 0.9800
C2 H2C 0.9800
C3 H3A 0.9800
C3 H3B 0.9800
C3 H3C 0.9800
C4 H4A 0.9800
C4 H4B 0.9800
C4 H4C 0.9800
O1 C5 1.356(14)
C5 O5 1.238(14)
C5 N1_1 1.342(15)
N1_1 C1_1 1.446(14)
N1_1 H1_1 0.8800
C1_1 C6_1 1.487(15)
C1_1 C2_1 1.541(14)
C1_1 H1A_1 1.0000
C2_1 C3_1 1.524(17)
C2_1 H2A_1 0.9900
C2_1 H2B_1 0.9900
C3_1 C5_1 1.46(2)
C3_1 C4_1 1.55(2)
C3_1 H3_1 1.0000
C4_1 H4A_1 0.9800
C4_1 H4B_1 0.9800
C4_1 H4C_1 0.9800
C5_1 H5A_1 0.9800
C5_1 H5B_1 0.9800
C5_1 H5C_1 0.9800
C6_1 O6_1 1.236(12)
C6_1 N1_2 1.333(13)
N1_2 C1_2 1.479(14)
N1_2 H1_2 0.8800
C1_2 C2_2 1.528(16)
C1_2 C6_2 1.531(14)
C1_2 H1A_2 1.0000
C2_2 C3_2 1.549(17)
C2_2 H2A_2 0.9900
C2_2 H2B_2 0.9900
C3_2 C4_2 1.51(2)
C3_2 C5_2 1.547(19)
C3_2 H3_2 1.0000
C4_2 H4A_2 0.9800
C4_2 H4B_2 0.9800
C4_2 H4C_2 0.9800
C5_2 H5A_2 0.9800
C5_2 H5B_2 0.9800
C5_2 H5C_2 0.9800
C6_2 O6_2 1.206(12)
C6_2 N1_3 1.344(14)
N1_3 C1_3 1.477(14)
N1_3 H1_3 0.8800
C1_3 C5_3 1.549(16)
C1_3 C2_3 1.557(16)
C1_3 C6_3 1.560(16)
C2_3 C3_3 1.515(17)
C2_3 H2A_3 0.9900
C2_3 H2B_3 0.9900
C3_3 N3_3 1.473(16)
C3_3 C4_3 1.556(19)
C3_3 H3_3 1.0000
N3_3 N31'_3 1.25(3)
N3_3 N31_3 1.31(4)
N31_3 N32_3 1.22(5)
N31'_3 N32'_3 1.09(4)
C4_3 C5_3 1.481(16)
C4_3 N4_3 1.527(17)
C4_3 H4_3 1.0000
N4_3 N41_3 1.201(19)
N41_3 N42_3 1.23(2)
C5_3 H5A_3 0.9900
C5_3 H5B_3 0.9900
C6_3 O6_3 1.219(12)
C6_3 N1_4 1.342(14)
N1_4 C1_4 1.473(14)
N1_4 H1_4 0.8800
C1_4 C2_4 1.499(15)
C1_4 C6_4 1.511(15)
C1_4 H1A_4 1.0000
C2_4 C3_4 1.528(16)
C2_4 H2A_4 0.9900
C2_4 H2B_4 0.9900
C3_4 C5_4 1.483(19)
C3_4 C4_4 1.541(16)
C3_4 H3_4 1.0000
C4_4 H4A_4 0.9800
C4_4 H4B_4 0.9800
C4_4 H4C_4 0.9800
C5_4 H5A_4 0.9800
C5_4 H5B_4 0.9800
C5_4 H5C_4 0.9800
C6_4 O6_4 1.217(12)
C6_4 N1_5 1.347(13)
N1_5 C1_5 1.446(14)
N1_5 H1_5 0.8800
C1_5 C2_5 1.533(15)
C1_5 C6_5 1.550(15)
C1_5 H1A_5 1.0000
C2_5 C3_5 1.546(17)
C2_5 H2A_5 0.9900
C2_5 H2B_5 0.9900
C3_5 C5_5 1.551(18)
C3_5 C4_5 1.552(19)
C3_5 H3_5 1.0000
C4_5 H4A_5 0.9800
C4_5 H4B_5 0.9800
C4_5 H4C_5 0.9800
C5_5 H5A_5 0.9800
C5_5 H5B_5 0.9800
C5_5 H5C_5 0.9800
C6_5 O6_5 1.227(12)
C6_5 N1_6 1.319(14)
N1_6 C1_6 1.510(13)
N1_6 H1_6 0.8800
C1_6 C5_6 1.504(16)
C1_6 C6_6 1.530(16)
C1_6 C2_6 1.535(16)
C2_6 C3_6 1.514(15)
C2_6 H2A_6 0.9900
C2_6 H2B_6 0.9900
C3_6 N3_6 1.514(15)
C3_6 C4_6 1.540(17)
C3_6 H3_6 1.0000
N3_6 N31_6 1.204(18)
N31_6 N32_6 1.189(18)
C4_6 N4_6 1.473(16)
C4_6 C5_6 1.507(17)
C4_6 H4_6 1.0000
N4_6 N41_6 1.072(16)
N41_6 N42_6 1.14(2)
C5_6 H5A_6 0.9900
C5_6 H5B_6 0.9900
C6_6 O6_6 1.231(13)
C6_6 N1_7 1.351(14)
N1_7 C1_7 1.455(13)
N1_7 H1_7 0.8800
C1_7 C6_7 1.509(16)
C1_7 C2_7 1.553(16)
C1_7 H1A_7 1.0000
C2_7 C3_7 1.496(17)
C2_7 H2A_7 0.9900
C2_7 H2B_7 0.9900
C3_7 C5_7 1.492(19)
C3_7 C4_7 1.517(18)
C3_7 H3_7 1.0000
C4_7 H4A_7 0.9800
C4_7 H4B_7 0.9800
C4_7 H4C_7 0.9800
C5_7 H5A_7 0.9800
C5_7 H5B_7 0.9800
C5_7 H5C_7 0.9800
C6_7 O6_7 1.226(12)
C6_7 N1_8 1.344(13)
N1_8 C1_8 1.465(14)
N1_8 H1_8 0.8800
C1_8 C2_8 1.534(16)
C1_8 C6_8 1.536(16)
C1_8 H1A_8 1.0000
C2_8 C3_8 1.521(17)
C2_8 H2A_8 0.9900
C2_8 H2B_8 0.9900
C3_8 C5_8 1.484(16)
C3_8 C4_8 1.516(19)
C3_8 H3_8 1.0000
C4_8 H4A_8 0.9800
C4_8 H4B_8 0.9800
C4_8 H4C_8 0.9800
C5_8 H5A_8 0.9800
C5_8 H5B_8 0.9800
C5_8 H5C_8 0.9800
C6_8 O6_8 1.240(12)
C6_8 N1_9 1.323(13)
N1_9 C1_9 1.455(14)
N1_9 H1_9 0.8800
C1_9 C6_9 1.486(18)
C1_9 C5_9 1.560(17)
C1_9 C2_9 1.569(16)
C2_9 C3_9 1.513(19)
C2_9 H2A_9 0.9900
C2_9 H2B_9 0.9900
C3_9 N3_9 1.468(16)
C3_9 C4_9 1.540(19)
C3_9 H3_9 1.0000
N3_9 N31_9 1.226(16)
N31_9 N32_9 1.135(18)
C4_9 N4_9 1.477(17)
C4_9 C5_9 1.527(16)
C4_9 H4_9 1.0000
N4_9 N41_9 1.186(18)
N41_9 N42_9 1.16(2)
C5_9 H5A_9 0.9900
C5_9 H5B_9 0.9900
C6_9 O6_9 1.247(15)
C6_9 O7_9 1.321(16)
O7_9 C7_9 1.47(2)
C7_9 H7A_9 0.9800
C7_9 H7B_9 0.9800
C7_9 H7C_9 0.9800
O1_10 C1_10 1.48(3)
O1_10 H1_10 0.8400
C1_10 H1A_10 0.9800
C1_10 H1B_10 0.9800
C1_10 H1C_10 0.9800

loop_
_geom_torsion_atom_site_label_1
_geom_torsion_atom_site_label_2
_geom_torsion_atom_site_label_3
_geom_torsion_atom_site_label_4
_geom_torsion
C4 C1 O1 C5 -56.1(15)
C2 C1 O1 C5 69.2(14)
C3 C1 O1 C5 -174.2(11)
C1 O1 C5 O5 -25.2(19)
C1 O1 C5 N1_1 159.0(10)
O5 C5 N1_1 C1_1 5.7(18)
O1 C5 N1_1 C1_1 -178.5(10)
C5 N1_1 C1_1 C6_1 -76.3(13)
C5 N1_1 C1_1 C2_1 160.8(10)
N1_1 C1_1 C2_1 C3_1 -56.4(12)
C6_1 C1_1 C2_1 C3_1 178.9(10)
C1_1 C2_1 C3_1 C5_1 -61.8(15)
C1_1 C2_1 C3_1 C4_1 175.7(10)
N1_1 C1_1 C6_1 O6_1 142.0(10)
C2_1 C1_1 C6_1 O6_1 -96.1(11)
N1_1 C1_1 C6_1 N1_2 -38.9(12)
C2_1 C1_1 C6_1 N1_2 82.9(11)
O6_1 C6_1 N1_2 C1_2 0.5(14)
C1_1 C6_1 N1_2 C1_2 -178.6(9)
C6_1 N1_2 C1_2 C2_2 162.2(10)
C6_1 N1_2 C1_2 C6_2 -72.3(12)
N1_2 C1_2 C2_2 C3_2 -178.2(10)
C6_2 C1_2 C2_2 C3_2 58.7(14)
C1_2 C2_2 C3_2 C4_2 61.4(15)
C1_2 C2_2 C3_2 C5_2 -175.6(13)
N1_2 C1_2 C6_2 O6_2 140.5(10)
C2_2 C1_2 C6_2 O6_2 -95.8(12)
N1_2 C1_2 C6_2 N1_3 -40.2(12)
C2_2 C1_2 C6_2 N1_3 83.5(11)
O6_2 C6_2 N1_3 C1_3 -4.5(15)
C1_2 C6_2 N1_3 C1_3 176.3(9)
C6_2 N1_3 C1_3 C5_3 -172.9(9)
C6_2 N1_3 C1_3 C2_3 70.8(12)
C6_2 N1_3 C1_3 C6_3 -51.8(12)
N1_3 C1_3 C2_3 C3_3 118.3(11)
C5_3 C1_3 C2_3 C3_3 -0.6(12)
C6_3 C1_3 C2_3 C3_3 -121.6(10)
C1_3 C2_3 C3_3 N3_3 -87.5(12)
C1_3 C2_3 C3_3 C4_3 24.0(12)
C2_3 C3_3 N3_3 N31'_3 -106.9(19)
C4_3 C3_3 N3_3 N31'_3 141.4(18)
C2_3 C3_3 N3_3 N31_3 -45(2)
C4_3 C3_3 N3_3 N31_3 -156.3(19)
N31'_3 N3_3 N31_3 N32_3 -36(16)
C3_3 N3_3 N31_3 N32_3 -139(16)
N31_3 N3_3 N31'_3 N32'_3 80(39)
C3_3 N3_3 N31'_3 N32'_3 179(100)
N3_3 C3_3 C4_3 C5_3 78.0(11)
C2_3 C3_3 C4_3 C5_3 -39.7(12)
N3_3 C3_3 C4_3 N4_3 -167.9(10)
C2_3 C3_3 C4_3 N4_3 74.4(12)
C5_3 C4_3 N4_3 N41_3 176.2(13)
C3_3 C4_3 N4_3 N41_3 64.3(16)
C4_3 N4_3 N41_3 N42_3 175(10)
N4_3 C4_3 C5_3 C1_3 -78.3(13)
C3_3 C4_3 C5_3 C1_3 39.3(11)
N1_3 C1_3 C5_3 C4_3 -145.3(9)
C2_3 C1_3 C5_3 C4_3 -24.5(12)
C6_3 C1_3 C5_3 C4_3 96.4(10)
N1_3 C1_3 C6_3 O6_3 130.4(10)
C5_3 C1_3 C6_3 O6_3 -109.9(11)
C2_3 C1_3 C6_3 O6_3 7.2(15)
N1_3 C1_3 C6_3 N1_4 -53.0(12)
C5_3 C1_3 C6_3 N1_4 66.7(12)
C2_3 C1_3 C6_3 N1_4 -176.2(9)
O6_3 C6_3 N1_4 C1_4 -0.0(16)
C1_3 C6_3 N1_4 C1_4 -176.7(8)
C6_3 N1_4 C1_4 C2_4 170.3(9)
C6_3 N1_4 C1_4 C6_4 -61.6(12)
N1_4 C1_4 C2_4 C3_4 -67.8(12)
C6_4 C1_4 C2_4 C3_4 165.6(9)
C1_4 C2_4 C3_4 C5_4 -68.2(14)
C1_4 C2_4 C3_4 C4_4 169.5(11)
N1_4 C1_4 C6_4 O6_4 137.3(10)
C2_4 C1_4 C6_4 O6_4 -97.2(12)
N1_4 C1_4 C6_4 N1_5 -41.5(12)
C2_4 C1_4 C6_4 N1_5 84.0(11)
O6_4 C6_4 N1_5 C1_5 1.3(14)
C1_4 C6_4 N1_5 C1_5 -179.9(9)
C6_4 N1_5 C1_5 C2_5 177.6(9)
C6_4 N1_5 C1_5 C6_5 -62.7(11)
N1_5 C1_5 C2_5 C3_5 178.2(9)
C6_5 C1_5 C2_5 C3_5 57.7(12)
C1_5 C2_5 C3_5 C5_5 -178.9(11)
C1_5 C2_5 C3_5 C4_5 61.0(13)
N1_5 C1_5 C6_5 O6_5 139.1(9)
C2_5 C1_5 C6_5 O6_5 -100.5(11)
N1_5 C1_5 C6_5 N1_6 -42.4(12)
C2_5 C1_5 C6_5 N1_6 78.0(12)
O6_5 C6_5 N1_6 C1_6 -0.9(15)
C1_5 C6_5 N1_6 C1_6 -179.5(9)
C6_5 N1_6 C1_6 C5_6 179.8(10)
C6_5 N1_6 C1_6 C6_6 -56.2(12)
C6_5 N1_6 C1_6 C2_6 67.4(13)
C5_6 C1_6 C2_6 C3_6 -32.6(11)
N1_6 C1_6 C2_6 C3_6 84.1(10)
C6_6 C1_6 C2_6 C3_6 -154.2(9)
C1_6 C2_6 C3_6 N3_6 -107.8(11)
C1_6 C2_6 C3_6 C4_6 12.0(11)
C2_6 C3_6 N3_6 N31_6 -60.6(15)
C4_6 C3_6 N3_6 N31_6 179.9(11)
C3_6 N3_6 N31_6 N32_6 175(12)
C2_6 C3_6 C4_6 N4_6 134.8(10)
N3_6 C3_6 C4_6 N4_6 -101.4(11)
C2_6 C3_6 C4_6 C5_6 13.1(11)
N3_6 C3_6 C4_6 C5_6 136.9(10)
C5_6 C4_6 N4_6 N41_6 -147.0(18)
C3_6 C4_6 N4_6 N41_6 95.4(19)
C4_6 N4_6 N41_6 N42_6 -103(7)
N1_6 C1_6 C5_6 C4_6 -75.1(11)
C6_6 C1_6 C5_6 C4_6 162.9(9)
C2_6 C1_6 C5_6 C4_6 41.6(11)
N4_6 C4_6 C5_6 C1_6 -157.7(9)
C3_6 C4_6 C5_6 C1_6 -33.8(11)
C5_6 C1_6 C6_6 O6_6 -93.2(12)
N1_6 C1_6 C6_6 O6_6 144.6(10)
C2_6 C1_6 C6_6 O6_6 22.7(13)
C5_6 C1_6 C6_6 N1_7 81.1(12)
N1_6 C1_6 C6_6 N1_7 -41.1(12)
C2_6 C1_6 C6_6 N1_7 -163.0(9)
O6_6 C6_6 N1_7 C1_7 -4.6(15)
C1_6 C6_6 N1_7 C1_7 -178.8(8)
C6_6 N1_7 C1_7 C6_7 -71.5(12)
C6_6 N1_7 C1_7 C2_7 164.5(9)
N1_7 C1_7 C2_7 C3_7 -63.5(12)
C6_7 C1_7 C2_7 C3_7 172.4(9)
C1_7 C2_7 C3_7 C5_7 177.4(10)
C1_7 C2_7 C3_7 C4_7 -58.0(14)
N1_7 C1_7 C6_7 O6_7 140.6(11)
C2_7 C1_7 C6_7 O6_7 -96.5(12)
N1_7 C1_7 C6_7 N1_8 -47.6(13)
C2_7 C1_7 C6_7 N1_8 75.3(12)
O6_7 C6_7 N1_8 C1_8 -1.2(16)
C1_7 C6_7 N1_8 C1_8 -173.1(9)
C6_7 N1_8 C1_8 C2_8 162.3(10)
C6_7 N1_8 C1_8 C6_8 -72.5(12)
N1_8 C1_8 C2_8 C3_8 -75.1(12)
C6_8 C1_8 C2_8 C3_8 160.5(10)
C1_8 C2_8 C3_8 C5_8 156.7(11)
C1_8 C2_8 C3_8 C4_8 -79.8(12)
N1_8 C1_8 C6_8 O6_8 139.5(10)
C2_8 C1_8 C6_8 O6_8 -96.9(12)
N1_8 C1_8 C6_8 N1_9 -45.4(13)
C2_8 C1_8 C6_8 N1_9 78.2(13)
O6_8 C6_8 N1_9 C1_9 -11.9(16)
C1_8 C6_8 N1_9 C1_9 173.2(9)
C6_8 N1_9 C1_9 C6_9 56.2(13)
C6_8 N1_9 C1_9 C5_9 -70.0(12)
C6_8 N1_9 C1_9 C2_9 174.1(9)
N1_9 C1_9 C2_9 C3_9 122.2(11)
C6_9 C1_9 C2_9 C3_9 -116.1(11)
C5_9 C1_9 C2_9 C3_9 4.5(13)
C1_9 C2_9 C3_9 N3_9 -152.5(11)
C1_9 C2_9 C3_9 C4_9 -32.5(12)
C2_9 C3_9 N3_9 N31_9 -121.6(14)
C4_9 C3_9 N3_9 N31_9 123.2(13)
C3_9 N3_9 N31_9 N32_9 163(12)
N3_9 C3_9 C4_9 N4_9 -69.5(13)
C2_9 C3_9 C4_9 N4_9 169.0(10)
N3_9 C3_9 C4_9 C5_9 170.7(10)
C2_9 C3_9 C4_9 C5_9 49.3(11)
C5_9 C4_9 N4_9 N41_9 -148.8(14)
C3_9 C4_9 N4_9 N41_9 97.6(17)
C4_9 N4_9 N41_9 N42_9 148(16)
N4_9 C4_9 C5_9 C1_9 -166.5(10)
C3_9 C4_9 C5_9 C1_9 -45.0(11)
N1_9 C1_9 C5_9 C4_9 -93.2(10)
C6_9 C1_9 C5_9 C4_9 141.2(10)
C2_9 C1_9 C5_9 C4_9 25.2(12)
N1_9 C1_9 C6_9 O6_9 -144.7(11)
C5_9 C1_9 C6_9 O6_9 -20.8(16)
C2_9 C1_9 C6_9 O6_9 95.1(13)
N1_9 C1_9 C6_9 O7_9 42.8(14)
C5_9 C1_9 C6_9 O7_9 166.6(10)
C2_9 C1_9 C6_9 O7_9 -77.5(13)
O6_9 C6_9 O7_9 C7_9 -11(2)
C1_9 C6_9 O7_9 C7_9 162.1(15)
